data_2209637
loop_
_publ_author_name
'Liu, Dong-Sheng'
'Huang, Gan-Sheng'
'Luo, Qiu-Yan'
'Xu, Ya-Ping'
'Li, Xin-Fa'

_publ_section_title
;
 Poly[tetramethylammonium [nitratouranyl-\m~3~-selenito]]
;
_journal_coeditor_code RZ2040
_journal_issue 7
_journal_name_full 'Acta Crystallographica Section E'
_journal_page_first m1584
_journal_page_last m1585
_journal_paper_doi 10.1107/S1600536806022045
_journal_volume 62
_journal_year 2006
_chemical_formula_iupac '(C4 H12 N) [U (N O3) O2 (Se O3)]'
_chemical_formula_moiety 'C4 H12 N +, N1 O8 Se U -'
_chemical_formula_sum 'C4 H12 N2 O8 Se U'
_chemical_formula_weight 533.15
_chemical_name_systematic
;
Poly[tetrametheylammonium [nitratouranyl-\m~3~-selenito]]
;
_space_group_IT_number 12
_symmetry_cell_setting monoclinic
_symmetry_space_group_name_Hall '-C 2y'
_symmetry_space_group_name_H-M 'C 1 2/m 1'
_atom_sites_solution_hydrogens geom
_atom_sites_solution_primary direct
_atom_sites_solution_secondary difmap
_audit_creation_method SHELXL-97
_cell_angle_alpha 90.00
_cell_angle_beta 97.618(3)
_cell_angle_gamma 90.00
_cell_formula_units_Z 4
_cell_length_a 21.888(3)
_cell_length_b 6.9501(8)
_cell_length_c 8.3495(10)
_cell_measurement_reflns_used 4185
_cell_measurement_temperature 293(2)
_cell_measurement_theta_max 28.2709
_cell_measurement_theta_min 2.4610
_cell_volume 1258.9(3)
_computing_cell_refinement 'SAINT (Bruker, 2004)'
_computing_data_collection 'SMART (Bruker, 2004)'
_computing_data_reduction SAINT
_computing_molecular_graphics 'DIAMOND (Brandenburg, 1999)'
_computing_publication_material SHELXL97
_computing_structure_refinement 'SHELXL97 (Sheldrick, 1997)'
_computing_structure_solution 'SHELXS97 (Sheldrick, 1997)'
_diffrn_ambient_temperature 293(2)
_diffrn_measured_fraction_theta_full 0.984
_diffrn_measured_fraction_theta_max 0.984
_diffrn_measurement_device_type 'Bruker APEXII CCD'
_diffrn_measurement_method '\f and \w'
_diffrn_radiation_monochromator graphite
_diffrn_radiation_source 'fine-focus sealed tube'
_diffrn_radiation_type MoK\a
_diffrn_radiation_wavelength 0.71073
_diffrn_reflns_av_R_equivalents 0.0508
_diffrn_reflns_av_sigmaI/netI 0.0442
_diffrn_reflns_limit_h_max 28
_diffrn_reflns_limit_h_min -28
_diffrn_reflns_limit_k_max 9
_diffrn_reflns_limit_k_min -9
_diffrn_reflns_limit_l_max 11
_diffrn_reflns_limit_l_min -11
_diffrn_reflns_number 5627
_diffrn_reflns_theta_full 28.27
_diffrn_reflns_theta_max 28.27
_diffrn_reflns_theta_min 2.46
_diffrn_standards_decay_% 0
_diffrn_standards_number 0
_exptl_absorpt_coefficient_mu 15.811
_exptl_absorpt_correction_T_max 0.454
_exptl_absorpt_correction_T_min 0.178
_exptl_absorpt_correction_type multi-scan
_exptl_absorpt_process_details '(SADABS; Sheldrick, 2004)'
_exptl_crystal_colour yellow--green
_exptl_crystal_density_diffrn 2.813
_exptl_crystal_density_method 'not measured'
_exptl_crystal_description needle
_exptl_crystal_F_000 960
_exptl_crystal_size_max 0.332
_exptl_crystal_size_mid 0.095
_exptl_crystal_size_min 0.050
_refine_diff_density_max 1.606
_refine_diff_density_min -2.185
_refine_ls_extinction_method none
_refine_ls_goodness_of_fit_ref 1.098
_refine_ls_hydrogen_treatment constr
_refine_ls_matrix_type full
_refine_ls_number_parameters 88
_refine_ls_number_reflns 1669
_refine_ls_number_restraints 0
_refine_ls_restrained_S_all 1.098
_refine_ls_R_factor_all 0.0347
_refine_ls_R_factor_gt 0.0290
_refine_ls_shift/su_max 0.000
_refine_ls_shift/su_mean 0.000
_refine_ls_structure_factor_coef Fsqd
_refine_ls_weighting_details 'calc w=1/[\s^2^(Fo^2^)+(0.0329P)^2^] where P=(Fo^2^+2Fc^2^)/3'
_refine_ls_weighting_scheme calc
_refine_ls_wR_factor_gt 0.0683
_refine_ls_wR_factor_ref 0.0701
_reflns_number_gt 1466
_reflns_number_total 1669
_reflns_threshold_expression I>2\s(I)
_cod_data_source_file rz2040.cif
_cod_data_source_block I
_cod_depositor_comments
;
The following automatic conversions were performed:
'_symmetry_cell_setting' value 'Monoclinic' changed to 'monoclinic'
according to '/home/saulius/struct/CIF-dictionaries/cif_core.dic'
dictionary named 'cif_core.dic' version 2.4.1 from 2010-06-29.

Automatic conversion script
Id: cif_fix_enum 1527 2010-12-29 10:47:43Z saulius 

The following automatic conversions were performed:

'_symmetry_cell_setting' value 'Monoclinic' changed to 'monoclinic'
according to /home/saulius/struct/CIF-dictionaries/cif_core.dic
dictionary named 'cif_core.dic' version 2.4.1 from 2010-06-29.

Automatic conversion script
Id: cif_fix_values 1715 2011-07-08 13:25:40Z adriana 
;
_cod_original_cell_volume 1259.0(3)
_cod_original_sg_symbol_H-M 'C 2/m'
_cod_database_code 2209637
_cod_database_fobs_code 2209637

loop_
_symmetry_equiv_pos_as_xyz
'x, y, z'
'-x, y, -z'
'x+1/2, y+1/2, z'
'-x+1/2, y+1/2, -z'
'-x, -y, -z'
'x, -y, z'
'-x+1/2, -y+1/2, -z'
'x+1/2, -y+1/2, z'

loop_
_atom_site_type_symbol
_atom_site_label
_atom_site_fract_x
_atom_site_fract_y
_atom_site_fract_z
_atom_site_U_iso_or_equiv
_atom_site_adp_type
_atom_site_calc_flag
_atom_site_refinement_flags
_atom_site_occupancy
U U1 0.152993(11) 0.0000 0.33540(3) 0.03320(11) Uani d S 1
Se Se1 0.28403(3) 0.0000 0.64243(9) 0.04193(19) Uani d S 1
O O1 0.1742(4) 0.0000 0.1399(8) 0.081(2) Uani d S 1
O O2 0.1304(4) 0.0000 0.5292(8) 0.086(3) Uani d S 1
O O3 0.2542(2) 0.0000 0.4477(6) 0.0498(14) Uani d S 1
O O4 0.3337(3) 0.1776(7) 0.6483(9) 0.113(3) Uani d . 1
O O5 0.05037(19) 0.1548(6) 0.2329(6) 0.0601(12) Uani d . 1
O O6 -0.0343(3) 0.0000 0.1557(10) 0.074(2) Uani d S 1
N N1 0.0195(3) 0.0000 0.2034(9) 0.0478(16) Uani d S 1
N N2 0.3843(3) 0.0000 0.1765(7) 0.0387(14) Uani d S 1
C C1 0.3442(3) 0.1737(11) 0.1647(8) 0.067(2) Uani d . 1
H H1A 0.3184 0.1708 0.2492 0.101 Uiso calc R 1
H H1B 0.3189 0.1752 0.0616 0.101 Uiso calc R 1
H H1C 0.3694 0.2872 0.1757 0.101 Uiso calc R 1
C C2 0.4242(5) 0.0000 0.0457(13) 0.071(3) Uani d S 1
H H2A 0.4497 0.1127 0.0549 0.107 Uiso d R 1
H H2B 0.3988 0.0000 -0.0574 0.107 Uiso d SR 1
C C3 0.4256(5) 0.0000 0.3347(11) 0.073(3) Uani d S 1
H H3A 0.4010 0.0000 0.4217 0.109 Uiso d SR 1
H H3B 0.4512 0.1128 0.3419 0.109 Uiso d R 1

loop_
_atom_site_aniso_label
_atom_site_aniso_U_11
_atom_site_aniso_U_22
_atom_site_aniso_U_33
_atom_site_aniso_U_12
_atom_site_aniso_U_13
_atom_site_aniso_U_23
U1 0.04188(18) 0.01948(15) 0.03477(16) 0.000 -0.00785(11) 0.000
Se1 0.0397(4) 0.0424(4) 0.0407(4) 0.000 -0.0057(3) 0.000
O1 0.077(5) 0.123(7) 0.040(3) 0.000 -0.003(3) 0.000
O2 0.075(5) 0.140(8) 0.043(4) 0.000 0.005(3) 0.000
O3 0.045(3) 0.061(4) 0.039(3) 0.000 -0.010(2) 0.000
O4 0.087(3) 0.022(2) 0.204(8) -0.012(2) -0.080(4) 0.003(3)
O5 0.050(2) 0.032(2) 0.093(3) 0.0001(18) -0.013(2) 0.000(2)
O6 0.037(3) 0.074(5) 0.108(6) 0.000 -0.006(4) 0.000
N1 0.046(4) 0.043(4) 0.053(4) 0.000 0.002(3) 0.000
N2 0.044(3) 0.036(3) 0.039(3) 0.000 0.014(3) 0.000
C1 0.070(5) 0.048(4) 0.089(6) 0.015(3) 0.030(4) 0.008(3)
C2 0.064(6) 0.084(7) 0.077(7) 0.000 0.052(5) 0.000
C3 0.076(7) 0.094(9) 0.046(5) 0.000 -0.002(5) 0.000

loop_
_atom_type_symbol
_atom_type_description
_atom_type_scat_dispersion_real
_atom_type_scat_dispersion_imag
_atom_type_scat_source
C C 0.0033 0.0016 'International Tables Vol C Tables 4.2.6.8 and 6.1.1.4'
H H 0.0000 0.0000 'International Tables Vol C Tables 4.2.6.8 and 6.1.1.4'
N N 0.0061 0.0033 'International Tables Vol C Tables 4.2.6.8 and 6.1.1.4'
O O 0.0106 0.0060 'International Tables Vol C Tables 4.2.6.8 and 6.1.1.4'
Se Se -0.0929 2.2259 'International Tables Vol C Tables 4.2.6.8 and 6.1.1.4'
U U -9.6767 9.6646 'International Tables Vol C Tables 4.2.6.8 and 6.1.1.4'

loop_
_geom_angle_atom_site_label_1
_geom_angle_atom_site_label_2
_geom_angle_atom_site_label_3
_geom_angle_site_symmetry_1
_geom_angle_site_symmetry_3
_geom_angle
O2 U1 O1 . . 179.0(3)
O2 U1 O4 . 7_556 89.7(2)
O1 U1 O4 . 7_556 90.5(2)
O2 U1 O4 . 4_546 89.7(2)
O1 U1 O4 . 4_546 90.5(2)
O4 U1 O4 7_556 4_546 164.6(3)
O2 U1 O3 . . 89.9(3)
O1 U1 O3 . . 91.1(3)
O4 U1 O3 7_556 . 82.28(13)
O4 U1 O3 4_546 . 82.28(13)
O2 U1 O5 . 6 88.0(3)
O1 U1 O5 . 6 91.0(3)
O4 U1 O5 7_556 6 122.81(15)
O4 U1 O5 4_546 6 72.59(16)
O3 U1 O5 . 6 154.79(9)
O2 U1 O5 . . 88.0(3)
O1 U1 O5 . . 91.0(3)
O4 U1 O5 7_556 . 72.59(16)
O4 U1 O5 4_546 . 122.81(15)
O3 U1 O5 . . 154.79(9)
O5 U1 O5 6 . 50.22(18)
O2 U1 N1 . . 87.6(3)
O1 U1 N1 . . 91.3(3)
O4 U1 N1 7_556 . 97.70(13)
O4 U1 N1 4_546 . 97.70(13)
O3 U1 N1 . . 177.53(18)
O5 U1 N1 6 . 25.11(9)
O5 U1 N1 . . 25.11(9)
O4 Se1 O4 . 6 97.5(4)
O4 Se1 O3 . . 101.6(3)
O4 Se1 O3 6 . 101.6(3)
Se1 O3 U1 . . 129.1(3)
Se1 O4 U1 . 7_556 145.7(4)
N1 O5 U1 . . 97.5(3)
O6 N1 O5 . . 122.6(3)
O6 N1 O5 . 6 122.6(3)
O5 N1 O5 . 6 114.8(6)
O6 N1 U1 . . 177.8(6)
O5 N1 U1 . . 57.4(3)
O5 N1 U1 6 . 57.4(3)
C2 N2 C1 . 6 110.5(4)
C2 N2 C1 . . 110.5(4)
C1 N2 C1 6 . 108.4(7)
C2 N2 C3 . . 107.7(7)
C1 N2 C3 6 . 109.9(4)
C1 N2 C3 . . 109.9(4)
N2 C1 H1A . . 109.5
N2 C1 H1B . . 109.5
H1A C1 H1B . . 109.5
N2 C1 H1C . . 109.5
H1A C1 H1C . . 109.5
H1B C1 H1C . . 109.5
N2 C2 H2A . . 109.5
N2 C2 H2B . . 109.5
H2A C2 H2B . . 109.5
N2 C3 H3A . . 109.5
N2 C3 H3B . . 109.5
H3A C3 H3B . . 109.5

loop_
_geom_bond_atom_site_label_1
_geom_bond_atom_site_label_2
_geom_bond_site_symmetry_2
_geom_bond_distance
_geom_bond_publ_flag
U1 O2 . 1.754(7) y
U1 O1 . 1.755(7) y
U1 O4 7_556 2.261(5) y
U1 O4 4_546 2.261(5) y
U1 O3 . 2.289(5) y
U1 O5 6 2.535(4) y
U1 O5 . 2.535(4) y
U1 N1 . 2.983(7) ?
Se1 O4 . 1.642(5) y
Se1 O4 6 1.642(5) y
Se1 O3 . 1.669(5) y
O4 U1 7_556 2.261(5) ?
O5 N1 . 1.277(5) ?
O6 N1 . 1.191(9) ?
N1 O5 6 1.277(5) ?
N2 C2 . 1.485(9) ?
N2 C1 6 1.489(8) ?
N2 C1 . 1.489(7) ?
N2 C3 . 1.499(11) ?
C1 H1A . 0.9600 ?
C1 H1B . 0.9600 ?
C1 H1C . 0.9600 ?
C2 H2A . 0.9600 ?
C2 H2B . 0.9600 ?
C3 H3A . 0.9600 ?
C3 H3B . 0.9600 ?
